data_4325480
loop_
_publ_author_name
'Isabel Serrano'
'M. Isabel L\'opez'
'\'Ingrid Ferrer'
'Albert Poater'
'Teodor Parella'
'Xavier Fontrodona'
'Miquel Sol\`a'
'Antoni Llobet'
'Montserrat Rodr\'iguez'
'Isabel Romero'

_publ_section_title
;
 New Ru(II) Complexes Containing Oxazoline Ligands As Epoxidation
 Catalysts. Influence of the Substituents on the Catalytic Performance
;
_journal_name_full 'Inorganic Chemistry'
_journal_page_first 6044
_journal_page_last 6054
_journal_paper_doi 10.1021/ic200053f
_journal_volume 50
_journal_year 2011
_chemical_absolute_configuration ad
_chemical_formula_moiety 'C22 H30 Cl N8 O2 Ru, B F4'
_chemical_formula_sum 'C22 H30 B Cl F4 N8 O2 Ru'
_chemical_formula_weight 661.87
_chemical_name_systematic
; 
 ? 
;
_space_group_IT_number 4
_symmetry_cell_setting monoclinic
_symmetry_space_group_name_Hall 'P 2yb'
_symmetry_space_group_name_H-M 'P 1 21 1'
_atom_sites_solution_hydrogens geom
_atom_sites_solution_primary direct
_atom_sites_solution_secondary difmap
_audit_creation_method SHELXL-97
_cell_angle_alpha 90.00
_cell_angle_beta 90.351(5)
_cell_angle_gamma 90.00
_cell_formula_units_Z 2
_cell_length_a 7.497(2)
_cell_length_b 16.765(5)
_cell_length_c 11.495(4)
_cell_measurement_temperature 300(2)
_cell_volume 1444.7(8)
_computing_cell_refinement 'BRUKER SMART'
_computing_data_collection 'BRUKER SMART'
_computing_data_reduction 'BRUKER Shelxtl'
_computing_structure_refinement 'SHELXL-97 (Sheldrick, 1997)'
_computing_structure_solution 'SHELXS-97 (Sheldrick, 1990)'
_diffrn_ambient_temperature 300(2)
_diffrn_measured_fraction_theta_full 0.993
_diffrn_measured_fraction_theta_max 0.993
_diffrn_measurement_device_type ccd
_diffrn_measurement_method 'phi and omega scans'
_diffrn_radiation_monochromator graphite
_diffrn_radiation_source 'fine-focus sealed tube'
_diffrn_radiation_type MoK\a
_diffrn_radiation_wavelength 0.71073
_diffrn_reflns_av_R_equivalents 0.0464
_diffrn_reflns_av_sigmaI/netI 0.0495
_diffrn_reflns_limit_h_max 10
_diffrn_reflns_limit_h_min -10
_diffrn_reflns_limit_k_max 22
_diffrn_reflns_limit_k_min -22
_diffrn_reflns_limit_l_max 15
_diffrn_reflns_limit_l_min -15
_diffrn_reflns_number 20511
_diffrn_reflns_theta_full 28.39
_diffrn_reflns_theta_max 28.39
_diffrn_reflns_theta_min 2.15
_exptl_absorpt_coefficient_mu 0.696
_exptl_absorpt_correction_type none
_exptl_crystal_colour brown
_exptl_crystal_density_diffrn 1.522
_exptl_crystal_description block
_exptl_crystal_F_000 672
_exptl_crystal_size_max 0.3
_exptl_crystal_size_mid 0.1
_exptl_crystal_size_min 0.06
_refine_diff_density_max 0.466
_refine_diff_density_min -0.354
_refine_diff_density_rms 0.069
_refine_ls_abs_structure_details 'Flack H D (1983), Acta Cryst. A39, 876-881'
_refine_ls_abs_structure_Flack 0.01(3)
_refine_ls_extinction_method none
_refine_ls_goodness_of_fit_ref 1.055
_refine_ls_hydrogen_treatment constr
_refine_ls_matrix_type full
_refine_ls_number_parameters 393
_refine_ls_number_reflns 6827
_refine_ls_number_restraints 1
_refine_ls_restrained_S_all 1.055
_refine_ls_R_factor_all 0.0504
_refine_ls_R_factor_gt 0.0287
_refine_ls_shift/su_max 0.002
_refine_ls_shift/su_mean 0.000
_refine_ls_structure_factor_coef Fsqd
_refine_ls_weighting_details 'calc w=1/[\s^2^(Fo^2^)+(0.0582P)^2^+0.0000P] where P=(Fo^2^+2Fc^2^)/3'
_refine_ls_weighting_scheme calc
_refine_ls_wR_factor_gt 0.0719
_refine_ls_wR_factor_ref 0.0971
_reflns_number_gt 5665
_reflns_number_total 6827
_reflns_threshold_expression >2sigma(I)
_cod_data_source_file ic200053f_si_002_1.cif
_cod_data_source_block complex_2c
_cod_original_cell_volume 1444.6(8)
_cod_database_code 4325480

loop_
_symmetry_equiv_pos_as_xyz
'x, y, z'
'-x, y+1/2, -z'

loop_
_atom_site_label
_atom_site_type_symbol
_atom_site_fract_x
_atom_site_fract_y
_atom_site_fract_z
_atom_site_U_iso_or_equiv
_atom_site_adp_type
_atom_site_occupancy
_atom_site_symmetry_multiplicity
_atom_site_calc_flag
_atom_site_refinement_flags
_atom_site_disorder_assembly
_atom_site_disorder_group
Ru1 Ru 0.73967(3) 0.369468(17) 0.13592(2) 0.03509(8) Uani 1 1 d . . .
Cl1 Cl 1.00157(12) 0.44920(6) 0.10372(11) 0.0550(3) Uani 1 1 d . . .
N1 n 0.8401(4) 0.32670(19) 0.2919(3) 0.0411(7) Uani 1 1 d . . .
C1 C 0.9373(5) 0.3533(3) 0.3810(4) 0.0524(11) Uani 1 1 d . . .
H1A H 0.9754 0.4058 0.3896 0.063 Uiso 1 1 calc R . .
O1 O 0.5248(5) 0.5219(2) -0.1085(3) 0.0666(9) Uani 1 1 d . . .
N2 n 0.8174(4) 0.24770(19) 0.3145(3) 0.0434(7) Uani 1 1 d . . .
C2 C 0.9743(7) 0.2929(4) 0.4589(4) 0.0650(12) Uani 1 1 d . . .
H2A H 1.0385 0.2973 0.5281 0.078 Uiso 1 1 calc R . .
O2 O 0.4163(5) 0.5700(2) 0.1268(3) 0.0705(9) Uani 1 1 d . . .
N3 n 0.5505(4) 0.22490(19) 0.2101(3) 0.0404(6) Uani 1 1 d . . .
C3 C 0.8985(6) 0.2257(3) 0.4150(4) 0.0537(10) Uani 1 1 d . . .
H3A H 0.9016 0.1748 0.4473 0.064 Uiso 1 1 calc R . .
N4 n 0.5226(4) 0.29961(19) 0.1682(3) 0.0377(6) Uani 1 1 d . . .
C4 C 0.7303(4) 0.1982(2) 0.2274(3) 0.0395(7) Uani 1 1 d . . .
H4A H 0.7270 0.1432 0.2564 0.047 Uiso 1 1 calc R . .
C5 C 0.3960(6) 0.1895(3) 0.2396(4) 0.0497(11) Uani 1 1 d . . .
H5A H 0.3822 0.1388 0.2712 0.060 Uiso 1 1 calc R . .
N5 n 0.8281(4) 0.19901(19) 0.1211(3) 0.0419(7) Uani 1 1 d . . .
N6 n 0.8611(4) 0.27038(19) 0.0685(3) 0.0396(6) Uani 1 1 d . . .
C6 C 0.2651(5) 0.2421(3) 0.2143(4) 0.0578(11) Uani 1 1 d . . .
H6A H 0.1433 0.2347 0.2247 0.069 Uiso 1 1 calc R . .
N7 n 0.6466(4) 0.4156(2) -0.0190(3) 0.0443(7) Uani 1 1 d . . .
C7 C 0.3469(5) 0.3088(3) 0.1700(4) 0.0481(9) Uani 1 1 d . . .
H7A H 0.2871 0.3543 0.1448 0.058 Uiso 1 1 calc R . .
N8 n 0.5873(5) 0.4677(2) 0.1887(3) 0.0443(7) Uani 1 1 d . . .
C8 C 0.9052(5) 0.1380(2) 0.0634(4) 0.0512(9) Uani 1 1 d . . .
H8A H 0.9003 0.0842 0.0825 0.061 Uiso 1 1 calc R . .
C9 C 0.9916(7) 0.1715(3) -0.0284(4) 0.0644(12) Uani 1 1 d . . .
H9A H 1.0576 0.1448 -0.0845 0.077 Uiso 1 1 calc R . .
C10 C 0.9624(5) 0.2526(3) -0.0222(4) 0.0537(10) Uani 1 1 d . . .
H10A H 1.0076 0.2898 -0.0744 0.064 Uiso 1 1 calc R . .
C11 C 0.5666(5) 0.4817(2) -0.0112(4) 0.0507(10) Uani 1 1 d . . .
H13A H 0.7974 0.3920 -0.1593 0.061 Uiso 1 1 calc R . .
C12 C 0.6024(8) 0.4750(3) -0.2011(5) 0.0703(14) Uani 1 1 d . . .
H12A H 0.7003 0.5036 -0.2368 0.084 Uiso 1 1 calc R . .
H12B H 0.5137 0.4631 -0.2604 0.084 Uiso 1 1 calc R . .
C13 C 0.6698(6) 0.3977(3) -0.1435(4) 0.0512(9) Uani 1 1 d . . .
C14 C 0.5749(7) 0.3219(3) -0.1817(4) 0.0624(12) Uani 1 1 d . . .
H14A H 0.6231 0.2777 -0.1354 0.075 Uiso 1 1 calc R . .
C15 C 0.3767(8) 0.3257(5) -0.1607(6) 0.091(2) Uani 1 1 d . . .
H15A H 0.3553 0.3430 -0.0824 0.137 Uiso 1 1 calc R . .
H15B H 0.3254 0.2738 -0.1720 0.137 Uiso 1 1 calc R . .
H15C H 0.3231 0.3627 -0.2142 0.137 Uiso 1 1 calc R . .
C16 C 0.6160(11) 0.3051(5) -0.3095(6) 0.098(2) Uani 1 1 d . . .
H16A H 0.5631 0.2552 -0.3320 0.147 Uiso 1 1 calc R . .
H16B H 0.7428 0.3023 -0.3199 0.147 Uiso 1 1 calc R . .
H16C H 0.5679 0.3471 -0.3570 0.147 Uiso 1 1 calc R . .
C17 C 0.5246(5) 0.5095(2) 0.1045(4) 0.0524(10) Uani 1 1 d . . .
C18 C 0.3790(8) 0.5632(4) 0.2529(6) 0.0739(18) Uani 1 1 d . . .
H18A H 0.2585 0.5443 0.2657 0.089 Uiso 1 1 calc R . .
H18B H 0.3937 0.6143 0.2913 0.089 Uiso 1 1 calc R . .
C19 C 0.5166(6) 0.5026(3) 0.2983(4) 0.0546(10) Uani 1 1 d . . .
H19A H 0.4542 0.4608 0.3417 0.066 Uiso 1 1 calc R . .
C20 C 0.6630(6) 0.5369(3) 0.3745(4) 0.0583(11) Uani 1 1 d . . .
H20A H 0.7406 0.4924 0.3973 0.070 Uiso 1 1 calc R . .
C21 C 0.7783(8) 0.5972(4) 0.3127(5) 0.0793(16) Uani 1 1 d . . .
H21A H 0.8289 0.5732 0.2446 0.119 Uiso 1 1 calc R . .
H21B H 0.8723 0.6144 0.3640 0.119 Uiso 1 1 calc R . .
H21C H 0.7069 0.6422 0.2904 0.119 Uiso 1 1 calc R . .
C22 C 0.5843(10) 0.5711(5) 0.4860(5) 0.092(2) Uani 1 1 d . . .
H22A H 0.5099 0.5318 0.5221 0.138 Uiso 1 1 calc R . .
H22B H 0.5144 0.6175 0.4676 0.138 Uiso 1 1 calc R . .
H22C H 0.6791 0.5856 0.5383 0.138 Uiso 1 1 calc R . .
B1 B 0.0889(14) 0.5004(6) 0.6297(10) 0.114(4) Uani 1 1 d . . .
F1 F 0.215(2) 0.5256(11) 0.6802(19) 0.160(7) Uani 0.637(11) 1 d P A 1
F2 F 0.079(3) 0.5178(14) 0.5201(19) 0.221(10) Uani 0.637(11) 1 d P A 1
F3 F 0.029(2) 0.4313(6) 0.6640(15) 0.144(5) Uani 0.637(11) 1 d P A 1
F4 F -0.0423(9) 0.5624(5) 0.6810(8) 0.123(3) Uani 0.637(11) 1 d P A 1
F1' F 0.242(2) 0.5293(12) 0.689(2) 0.079(5) Uani 0.363(11) 1 d P A 2
F2' F 0.094(3) 0.5299(12) 0.5143(13) 0.087(5) Uani 0.363(11) 1 d P A 2
F3' F -0.049(3) 0.457(2) 0.631(3) 0.163(13) Uani 0.363(11) 1 d P A 2
F4' F 0.228(2) 0.4267(8) 0.5807(15) 0.136(7) Uani 0.363(11) 1 d P A 2

loop_
_atom_site_aniso_label
_atom_site_aniso_U_11
_atom_site_aniso_U_22
_atom_site_aniso_U_33
_atom_site_aniso_U_23
_atom_site_aniso_U_13
_atom_site_aniso_U_12
Ru1 0.03223(11) 0.02909(11) 0.04394(13) 0.00193(14) 0.00043(8) 0.00207(13)
Cl1 0.0416(4) 0.0421(5) 0.0814(7) 0.0097(5) 0.0006(4) -0.0067(4)
N1 0.0364(14) 0.0380(17) 0.0488(18) -0.0008(13) -0.0004(12) 0.0049(12)
C1 0.0486(18) 0.054(3) 0.055(2) -0.0100(19) -0.0078(15) 0.0033(17)
O1 0.087(2) 0.0511(18) 0.062(2) 0.0134(16) -0.0125(16) 0.0145(16)
N2 0.0432(15) 0.0408(16) 0.0463(17) 0.0052(14) -0.0019(13) 0.0040(13)
C2 0.070(3) 0.075(3) 0.050(2) -0.003(2) -0.014(2) 0.013(3)
O2 0.0695(19) 0.0506(18) 0.091(3) -0.0132(18) -0.0152(18) 0.0262(16)
N3 0.0333(14) 0.0371(16) 0.0509(19) 0.0025(14) 0.0042(12) -0.0005(12)
C3 0.057(2) 0.058(3) 0.046(2) 0.0126(19) -0.0013(17) 0.011(2)
N4 0.0314(13) 0.0354(16) 0.0463(17) 0.0026(13) 0.0008(12) 0.0069(12)
C4 0.0369(16) 0.0330(16) 0.049(2) 0.0020(15) -0.0003(14) 0.0037(14)
C5 0.046(2) 0.046(2) 0.058(3) 0.005(2) 0.0115(19) -0.0094(18)
N5 0.0345(14) 0.0379(15) 0.0534(18) -0.0021(14) 0.0039(12) 0.0046(12)
N6 0.0351(14) 0.0377(16) 0.0461(17) -0.0024(14) 0.0041(12) 0.0029(12)
C6 0.0315(17) 0.066(3) 0.076(3) -0.004(2) 0.0070(17) -0.0047(18)
N7 0.0436(15) 0.0407(17) 0.0486(18) 0.0061(14) -0.0020(13) 0.0000(13)
C7 0.0326(16) 0.054(2) 0.058(2) -0.0004(19) 0.0002(15) 0.0085(16)
N8 0.0421(16) 0.0363(17) 0.055(2) -0.0052(16) 0.0010(14) 0.0016(14)
C8 0.050(2) 0.0363(19) 0.067(3) -0.0096(19) -0.0007(18) 0.0101(16)
C9 0.063(3) 0.065(3) 0.065(3) -0.018(2) 0.014(2) 0.016(2)
C10 0.049(2) 0.059(3) 0.053(2) -0.001(2) 0.0124(17) 0.0076(19)
C13 0.056(2) 0.050(2) 0.047(2) 0.0115(17) 0.0042(17) 0.0005(17)
C12 0.089(3) 0.064(3) 0.057(3) 0.021(2) 0.001(2) 0.009(3)
C11 0.054(2) 0.0361(19) 0.061(3) 0.0075(18) -0.0140(18) 0.0014(16)
C14 0.082(3) 0.053(3) 0.052(3) -0.001(2) -0.001(2) -0.010(2)
C15 0.077(3) 0.117(5) 0.080(4) -0.014(4) -0.003(3) -0.034(3)
C16 0.143(6) 0.083(4) 0.068(4) -0.019(3) 0.021(4) -0.018(4)
C17 0.049(2) 0.0340(19) 0.074(3) -0.0009(19) -0.0096(19) 0.0095(16)
C18 0.059(3) 0.073(4) 0.089(4) -0.028(3) -0.006(3) 0.025(3)
C19 0.050(2) 0.044(2) 0.070(3) -0.006(2) 0.013(2) 0.0044(18)
C20 0.066(3) 0.063(3) 0.047(2) -0.003(2) 0.0012(18) 0.020(2)
C21 0.079(3) 0.085(4) 0.074(3) -0.015(3) 0.003(3) -0.019(3)
C22 0.114(5) 0.107(5) 0.056(3) -0.023(3) 0.012(3) 0.016(4)
B1 0.117(7) 0.098(6) 0.126(8) 0.023(6) -0.068(6) -0.045(6)
F1 0.208(15) 0.109(9) 0.160(11) -0.007(8) -0.100(10) -0.041(8)
F2 0.27(2) 0.205(18) 0.189(16) -0.025(13) -0.125(14) -0.052(14)
F3 0.167(14) 0.070(5) 0.196(11) -0.014(6) -0.001(10) -0.051(7)
F4 0.088(4) 0.112(6) 0.168(7) -0.002(5) 0.015(4) 0.002(4)
F1' 0.059(5) 0.066(8) 0.112(11) -0.048(8) -0.034(6) 0.013(5)
F2' 0.117(11) 0.089(9) 0.054(7) 0.006(6) 0.001(7) 0.023(8)
F3' 0.102(13) 0.21(3) 0.18(2) -0.09(2) 0.052(14) -0.064(14)
F4' 0.146(12) 0.087(9) 0.173(14) -0.039(9) -0.041(10) 0.022(8)

loop_
_atom_type_symbol
_atom_type_description
_atom_type_scat_dispersion_real
_atom_type_scat_dispersion_imag
_atom_type_scat_source
C C 0.0033 0.0016 'International Tables Vol C Tables 4.2.6.8 and 6.1.1.4'
H H 0.0000 0.0000 'International Tables Vol C Tables 4.2.6.8 and 6.1.1.4'
N N 0.0061 0.0033 'International Tables Vol C Tables 4.2.6.8 and 6.1.1.4'
O O 0.0106 0.0060 'International Tables Vol C Tables 4.2.6.8 and 6.1.1.4'
Cl Cl 0.1484 0.1585 'International Tables Vol C Tables 4.2.6.8 and 6.1.1.4'
Ru Ru -1.2594 0.8363 'International Tables Vol C Tables 4.2.6.8 and 6.1.1.4'
B B 0.0013 0.0007 'International Tables Vol C Tables 4.2.6.8 and 6.1.1.4'
F F 0.0171 0.0103 'International Tables Vol C Tables 4.2.6.8 and 6.1.1.4'

loop_
_geom_angle_atom_site_label_1
_geom_angle_atom_site_label_2
_geom_angle_atom_site_label_3
_geom_angle
N4 Ru1 N6 87.70(12)
N4 Ru1 N7 96.11(13)
N6 Ru1 N7 97.27(13)
N4 Ru1 N1 85.99(12)
N6 Ru1 N1 83.48(12)
N7 Ru1 N1 177.79(13)
N4 Ru1 N8 87.82(14)
N6 Ru1 N8 172.18(13)
N7 Ru1 N8 76.85(13)
N1 Ru1 N8 102.59(13)
N4 Ru1 Cl1 177.82(9)
N6 Ru1 Cl1 91.58(9)
N7 Ru1 Cl1 86.02(9)
N1 Ru1 Cl1 91.89(9)
N8 Ru1 Cl1 93.12(10)
C1 N1 N2 104.3(3)
C1 N1 Ru1 138.2(3)
N2 N1 Ru1 117.3(2)
N1 C1 C2 111.1(4)
C11 O1 C12 104.3(3)
C3 N2 N1 111.9(3)
C3 N2 C4 129.0(3)
N1 N2 C4 118.7(3)
C3 C2 C1 106.6(4)
C17 O2 C18 104.5(4)
C5 N3 N4 111.4(3)
C5 N3 C4 129.5(4)
N4 N3 C4 118.7(3)
N2 C3 C2 106.0(4)
C7 N4 N3 104.6(3)
C7 N4 Ru1 136.8(3)
N3 N4 Ru1 118.2(2)
N5 C4 N3 111.4(3)
N5 C4 N2 110.7(3)
N3 C4 N2 109.6(3)
N3 C5 C6 106.4(4)
C8 N5 N6 111.6(3)
C8 N5 C4 129.5(3)
N6 N5 C4 118.9(3)
C10 N6 N5 104.9(3)
C10 N6 Ru1 137.4(3)
N5 N6 Ru1 117.5(2)
C5 C6 C7 106.6(3)
C11 N7 C13 107.8(3)
C11 N7 Ru1 115.3(3)
C13 N7 Ru1 136.2(3)
N4 C7 C6 110.9(4)
C17 N8 C19 107.1(4)
C17 N8 Ru1 114.2(3)
C19 N8 Ru1 138.6(3)
N5 C8 C9 106.0(4)
C8 C9 C10 106.8(4)
N6 C10 C9 110.7(4)
N7 C13 C14 113.1(3)
N7 C13 C12 101.9(4)
C14 C13 C12 115.4(4)
O1 C12 C13 105.9(4)
N7 C11 O1 119.4(4)
N7 C11 C17 117.0(4)
O1 C11 C17 123.6(4)
C15 C14 C13 112.2(5)
C15 C14 C16 111.5(5)
C13 C14 C16 109.5(4)
N8 C17 O2 119.7(4)
N8 C17 C11 115.9(4)
O2 C17 C11 124.2(4)
O2 C18 C19 104.6(4)
N8 C19 C20 112.2(4)
N8 C19 C18 102.3(4)
C20 C19 C18 115.3(4)
C21 C20 C19 113.4(4)
C21 C20 C22 111.6(5)
C19 C20 C22 110.3(4)
F1 B1 F3' 148(2)
F1 B1 F2 116.1(18)
F3' B1 F2 95.5(18)
F1 B1 F3 116.3(15)
F3' B1 F3 37.0(15)
F2 B1 F3 118.4(14)
F1 B1 F2' 108.0(17)
F3' B1 F2' 103.8(18)
F2 B1 F2' 9.0(18)
F3 B1 F2' 127.3(14)
F1 B1 F1' 1.2(13)
F3' B1 F1' 148(2)
F2 B1 F1' 115.9(17)
F3 B1 F1' 115.8(14)
F2' B1 F1' 107.9(16)
F1 B1 F4 94.6(12)
F3' B1 F4 82.2(15)
F2 B1 F4 100.6(13)
F3 B1 F4 105.1(11)
F2' B1 F4 98.2(9)
F1' B1 F4 95.7(9)
F1 B1 F4' 86.3(12)
F3' B1 F4' 94.7(16)
F2 B1 F4' 82.9(14)
F3 B1 F4' 70.6(11)
F2' B1 F4' 85.7(11)
F1' B1 F4' 85.1(9)
F4 B1 F4' 175.5(10)

loop_
_geom_bond_atom_site_label_1
_geom_bond_atom_site_label_2
_geom_bond_distance
Ru1 N4 2.041(3)
Ru1 N6 2.049(3)
Ru1 N7 2.059(3)
Ru1 N1 2.068(3)
Ru1 N8 2.096(3)
Ru1 Cl1 2.4058(11)
N1 C1 1.330(5)
N1 N2 1.361(4)
C1 C2 1.380(7)
O1 C11 1.341(5)
O1 C12 1.448(7)
N2 C3 1.353(5)
N2 C4 1.453(5)
C2 C3 1.358(7)
O2 C17 1.325(5)
O2 C18 1.482(8)
N3 C5 1.347(5)
N3 N4 1.358(4)
N3 C4 1.433(4)
N4 C7 1.326(4)
C4 N5 1.429(5)
C5 C6 1.351(6)
N5 C8 1.350(5)
N5 N6 1.363(5)
N6 C10 1.328(5)
C6 C7 1.374(6)
N7 C11 1.264(5)
N7 C13 1.474(5)
N8 C17 1.281(6)
N8 C19 1.490(6)
C8 C9 1.363(7)
C9 C10 1.379(7)
C13 C14 1.520(7)
C13 C12 1.538(6)
C11 C17 1.447(7)
C14 C15 1.508(8)
C14 C16 1.530(8)
C18 C19 1.538(7)
C19 C20 1.513(7)
C20 C21 1.511(8)
C20 C22 1.526(6)
B1 F1 1.182(17)
B1 F3' 1.27(2)
B1 F2 1.30(2)
B1 F3 1.303(14)
B1 F2' 1.42(2)
B1 F1' 1.416(19)
B1 F4 1.549(15)
B1 F4' 1.712(18)

loop_
_geom_torsion_atom_site_label_1
_geom_torsion_atom_site_label_2
_geom_torsion_atom_site_label_3
_geom_torsion_atom_site_label_4
_geom_torsion
N4 Ru1 N1 C1 -144.1(4)
N6 Ru1 N1 C1 127.7(4)
N7 Ru1 N1 C1 18(4)
N8 Ru1 N1 C1 -57.2(4)
Cl1 Ru1 N1 C1 36.4(4)
N4 Ru1 N1 N2 41.7(3)
N6 Ru1 N1 N2 -46.4(3)
N7 Ru1 N1 N2 -156(3)
N8 Ru1 N1 N2 128.6(3)
Cl1 Ru1 N1 N2 -137.8(2)
N2 N1 C1 C2 -0.5(5)
Ru1 N1 C1 C2 -175.2(3)
C1 N1 N2 C3 -0.1(4)
Ru1 N1 N2 C3 175.9(3)
C1 N1 N2 C4 -174.1(3)
Ru1 N1 N2 C4 1.9(4)
N1 C1 C2 C3 0.9(5)
N1 N2 C3 C2 0.6(5)
C4 N2 C3 C2 173.8(4)
C1 C2 C3 N2 -0.9(5)
C5 N3 N4 C7 -1.4(4)
C4 N3 N4 C7 -175.5(3)
C5 N3 N4 Ru1 172.9(3)
C4 N3 N4 Ru1 -1.3(4)
N6 Ru1 N4 C7 -146.9(4)
N7 Ru1 N4 C7 -49.9(4)
N1 Ru1 N4 C7 129.4(4)
N8 Ru1 N4 C7 26.7(4)
Cl1 Ru1 N4 C7 142(2)
N6 Ru1 N4 N3 41.2(3)
N7 Ru1 N4 N3 138.3(3)
N1 Ru1 N4 N3 -42.4(3)
N8 Ru1 N4 N3 -145.2(3)
Cl1 Ru1 N4 N3 -30(3)
C5 N3 C4 N5 127.2(4)
N4 N3 C4 N5 -59.9(4)
C5 N3 C4 N2 -110.0(5)
N4 N3 C4 N2 62.9(4)
C3 N2 C4 N5 -112.7(4)
N1 N2 C4 N5 60.1(4)
C3 N2 C4 N3 124.0(4)
N1 N2 C4 N3 -63.1(4)
N4 N3 C5 C6 1.0(5)
C4 N3 C5 C6 174.4(4)
N3 C4 N5 C8 -118.4(4)
N2 C4 N5 C8 119.4(4)
N3 C4 N5 N6 65.4(4)
N2 C4 N5 N6 -56.8(4)
C8 N5 N6 C10 -0.8(4)
C4 N5 N6 C10 176.0(3)
C8 N5 N6 Ru1 175.5(3)
C4 N5 N6 Ru1 -7.6(4)
N4 Ru1 N6 C10 138.3(4)
N7 Ru1 N6 C10 42.4(4)
N1 Ru1 N6 C10 -135.5(4)
N8 Ru1 N6 C10 83.2(11)
Cl1 Ru1 N6 C10 -43.8(4)
N4 Ru1 N6 N5 -36.5(3)
N7 Ru1 N6 N5 -132.4(3)
N1 Ru1 N6 N5 49.7(2)
N8 Ru1 N6 N5 -91.6(10)
Cl1 Ru1 N6 N5 141.4(2)
N3 C5 C6 C7 -0.3(5)
N4 Ru1 N7 C11 94.2(3)
N6 Ru1 N7 C11 -177.4(3)
N1 Ru1 N7 C11 -68(4)
N8 Ru1 N7 C11 7.9(3)
Cl1 Ru1 N7 C11 -86.3(3)
N4 Ru1 N7 C13 -96.8(4)
N6 Ru1 N7 C13 -8.4(4)
N1 Ru1 N7 C13 101(3)
N8 Ru1 N7 C13 176.9(4)
Cl1 Ru1 N7 C13 82.7(4)
N3 N4 C7 C6 1.2(5)
Ru1 N4 C7 C6 -171.4(3)
C5 C6 C7 N4 -0.6(5)
N4 Ru1 N8 C17 -101.2(3)
N6 Ru1 N8 C17 -46.1(12)
N7 Ru1 N8 C17 -4.4(3)
N1 Ru1 N8 C17 173.4(3)
Cl1 Ru1 N8 C17 80.8(3)
N4 Ru1 N8 C19 73.4(4)
N6 Ru1 N8 C19 128.5(9)
N7 Ru1 N8 C19 170.2(4)
N1 Ru1 N8 C19 -12.0(4)
Cl1 Ru1 N8 C19 -104.6(4)
N6 N5 C8 C9 0.5(5)
C4 N5 C8 C9 -175.9(4)
N5 C8 C9 C10 0.0(5)
N5 N6 C10 C9 0.8(5)
Ru1 N6 C10 C9 -174.4(3)
C8 C9 C10 N6 -0.5(6)
C11 N7 C13 C14 -118.1(4)
Ru1 N7 C13 C14 72.3(5)
C11 N7 C13 C12 6.4(5)
Ru1 N7 C13 C12 -163.2(3)
C11 O1 C12 C13 7.7(5)
N7 C13 C12 O1 -8.5(5)
C14 C13 C12 O1 114.4(5)
C13 N7 C11 O1 -1.8(5)
Ru1 N7 C11 O1 170.2(3)
C13 N7 C11 C17 178.0(3)
Ru1 N7 C11 C17 -10.0(5)
C12 O1 C11 N7 -4.0(6)
C12 O1 C11 C17 176.2(4)
N7 C13 C14 C15 59.3(5)
C12 C13 C14 C15 -57.5(6)
N7 C13 C14 C16 -176.3(5)
C12 C13 C14 C16 66.9(6)
C19 N8 C17 O2 -0.8(5)
Ru1 N8 C17 O2 175.5(3)
C19 N8 C17 C11 -175.5(4)
Ru1 N8 C17 C11 0.8(5)
C18 O2 C17 N8 -8.0(6)
C18 O2 C17 C11 166.2(4)
N7 C11 C17 N8 6.1(6)
O1 C11 C17 N8 -174.1(4)
N7 C11 C17 O2 -168.3(4)
O1 C11 C17 O2 11.5(7)
C17 O2 C18 C19 12.7(5)
C17 N8 C19 C20 -115.4(4)
Ru1 N8 C19 C20 69.7(5)
C17 N8 C19 C18 8.8(5)
Ru1 N8 C19 C18 -166.1(4)
O2 C18 C19 N8 -12.9(5)
O2 C18 C19 C20 109.2(5)
N8 C19 C20 C21 54.5(5)
C18 C19 C20 C21 -62.1(6)
N8 C19 C20 C22 -179.5(4)
C18 C19 C20 C22 63.9(6)
